data_4507472
loop_
_publ_author_name
'Cole, Jacqueline M.'
'Bowes, Katharine F.'
'Clark, Ian P.'
'Low, Kian Sing'
'Zeidler, Anita'
'Parker, Anthony W.'
'Laskar, Inamur R.'
'Chen, Teng-Ming'

_publ_section_title
;
 Material Profiling for Photocrystallography: Relating Single-Crystal
 Photophysical and Structural Properties of Luminescent Bis-Cyclometalated
 Iridium-Based Complexes
;
_journal_issue 5
_journal_name_full 'Crystal Growth &amp; Design'
_journal_page_first 1826
_journal_paper_doi 10.1021/cg301386s
_journal_volume 13
_journal_year 2013
_chemical_formula_moiety 'C33 H27 Ir N2 O4 S2'
_chemical_formula_sum 'C33 H27 Ir N2 O4 S2'
_chemical_formula_weight 771.89
_chemical_melting_point ?
_chemical_name_common 'Iridium 6'
_chemical_name_systematic
;
Iridium (4-methoxyphenylbenzothiazole)2 (acac)
;
_space_group_IT_number 14
_symmetry_cell_setting monoclinic
_symmetry_space_group_name_Hall '-P 2yn'
_symmetry_space_group_name_H-M 'P 1 21/n 1'
_atom_sites_solution_hydrogens geom
_atom_sites_solution_primary direct
_atom_sites_solution_secondary difmap
_audit_creation_method SHELXL-97
_cell_angle_alpha 90.00
_cell_angle_beta 106.9820(14)
_cell_angle_gamma 90.00
_cell_formula_units_Z 4
_cell_length_a 10.8570(2)
_cell_length_b 16.1514(4)
_cell_length_c 17.1152(4)
_cell_measurement_reflns_used 9502
_cell_measurement_temperature 180(2)
_cell_measurement_theta_max 27.48
_cell_measurement_theta_min 1.00
_cell_volume 2870.38(11)
_computing_cell_refinement 'HKL Scalepack (Otwinowski & Minor 1997)'
_computing_data_collection
;
"Collect" data collection software, Nonius' B.V., 1998.
;
_computing_data_reduction
;
HKL Denzo and Scalepack (Otwinowski & Minor 1997)
;
_computing_molecular_graphics 'SHELXTL-PLUS (Sheldrick, 1995)'
_computing_publication_material 'SHELXL-97 (Sheldrick, 1997)'
_computing_structure_refinement 'SHELXL-97 (Sheldrick, 1997)'
_computing_structure_solution 'SHELXS-97 (Sheldrick, 1990)'
_diffrn_ambient_temperature 180(2)
_diffrn_measured_fraction_theta_full 0.995
_diffrn_measured_fraction_theta_max 0.995
_diffrn_measurement_device_type 'Nonius KappaCCD'
_diffrn_measurement_method CCD
_diffrn_radiation_monochromator graphite
_diffrn_radiation_source 'fine-focus sealed tube'
_diffrn_radiation_type MoK\a
_diffrn_radiation_wavelength 0.71073
_diffrn_reflns_av_R_equivalents 0.0611
_diffrn_reflns_av_sigmaI/netI 0.0740
_diffrn_reflns_limit_h_max 13
_diffrn_reflns_limit_h_min -14
_diffrn_reflns_limit_k_max 20
_diffrn_reflns_limit_k_min -20
_diffrn_reflns_limit_l_max 22
_diffrn_reflns_limit_l_min -22
_diffrn_reflns_number 17246
_diffrn_reflns_theta_full 27.49
_diffrn_reflns_theta_max 27.49
_diffrn_reflns_theta_min 1.77
_exptl_absorpt_coefficient_mu 4.840
_exptl_absorpt_correction_T_max 0.5065
_exptl_absorpt_correction_T_min 0.4381
_exptl_absorpt_correction_type multi-scan
_exptl_absorpt_process_details
;
multi-scan from symmetry-related measurements Sortav (Blessing 1995)
;
_exptl_crystal_colour Brown
_exptl_crystal_density_diffrn 1.786
_exptl_crystal_density_meas ?
_exptl_crystal_density_method 'not measured'
_exptl_crystal_description Block
_exptl_crystal_F_000 1520
_exptl_crystal_size_max 0.18
_exptl_crystal_size_mid 0.14
_exptl_crystal_size_min 0.14
_refine_diff_density_max 2.109
_refine_diff_density_min -1.316
_refine_diff_density_rms 0.181
_refine_ls_extinction_coef 0.00103(12)
_refine_ls_extinction_expression Fc^*^=kFc[1+0.001xFc^2^\l^3^/sin(2\q)]^-1/4^
_refine_ls_extinction_method SHELXL
_refine_ls_goodness_of_fit_ref 1.027
_refine_ls_hydrogen_treatment mixed
_refine_ls_matrix_type full
_refine_ls_number_parameters 384
_refine_ls_number_reflns 6558
_refine_ls_number_restraints 0
_refine_ls_restrained_S_all 1.027
_refine_ls_R_factor_all 0.0717
_refine_ls_R_factor_gt 0.0417
_refine_ls_shift/su_max 0.002
_refine_ls_shift/su_mean 0.000
_refine_ls_structure_factor_coef Fsqd
_refine_ls_weighting_details 'calc w=1/[\s^2^(Fo^2^)+(0.0212P)^2^+7.4526P] where P=(Fo^2^+2Fc^2^)/3'
_refine_ls_weighting_scheme calc
_refine_ls_wR_factor_gt 0.0769
_refine_ls_wR_factor_ref 0.0884
_reflns_number_gt 4686
_reflns_number_total 6558
_reflns_threshold_expression >2sigma(I)
_cod_data_source_file cg301386s_si_003.cif
_cod_data_source_block CCDC249033
_cod_depositor_comments
;
The following automatic conversions were performed:

'_chemical_melting_point' value 'not measured' was changed to '?' -
the value is undefined or not given.

'_symmetry_cell_setting' value
'Monoclinic' changed to 'monoclinic' according to
/home/saulius/struct/CIF-dictionaries/cif_core.dic dictionary named
'cif_core.dic' version 2.4.2 from 2011-04-26.

Automatic conversion script
Id: cif_fix_values 1891 2012-01-12 08:04:46Z andrius 

The following automatic conversions were performed:

'_exptl_crystal_density_meas' value 'not measured' was changed to '?'
- the value is perceived as not measured.

Automatic conversion script
Id: cif_fix_values 3008 2015-01-20 13:52:24Z robertas 
;
_cod_original_sg_symbol_H-M P2(1)/n
_cod_database_code 4507472

loop_
_symmetry_equiv_pos_as_xyz
'x, y, z'
'-x+1/2, y+1/2, -z+1/2'
'-x, -y, -z'
'x-1/2, -y-1/2, z-1/2'

loop_
_atom_site_label
_atom_site_type_symbol
_atom_site_fract_x
_atom_site_fract_y
_atom_site_fract_z
_atom_site_U_iso_or_equiv
_atom_site_adp_type
_atom_site_occupancy
_atom_site_symmetry_multiplicity
_atom_site_calc_flag
_atom_site_refinement_flags
Ir1 Ir 0.55587(2) 0.755869(13) 0.474211(12) 0.02045(9) Uani 1 1 d .
S1 S 0.75521(17) 1.00062(10) 0.48539(10) 0.0379(4) Uani 1 1 d .
S2 S 0.55950(14) 0.51987(9) 0.61422(9) 0.0273(3) Uani 1 1 d .
O1 O 0.3701(4) 0.8028(2) 0.4091(2) 0.0260(9) Uani 1 1 d .
O2 O 0.5489(4) 0.6811(2) 0.3688(2) 0.0266(9) Uani 1 1 d .
O3 O 0.4168(5) 0.8526(3) 0.7365(3) 0.0427(12) Uani 1 1 d .
O4 O 1.0838(4) 0.7411(3) 0.6050(3) 0.0376(11) Uani 1 1 d .
N1 N 0.6410(4) 0.8600(3) 0.4439(3) 0.0233(10) Uani 1 1 d .
N2 N 0.5002(4) 0.6521(3) 0.5254(3) 0.0222(10) Uani 1 1 d .
C1 C 0.6002(5) 0.9108(3) 0.5637(3) 0.0249(13) Uani 1 1 d .
C2 C 0.5484(5) 0.8302(3) 0.5657(3) 0.0220(12) Uani 1 1 d .
C3 C 0.4892(5) 0.8149(4) 0.6265(3) 0.0269(13) Uani 1 1 d .
H3A H 0.4540 0.7618 0.6302 0.032 Uiso 1 1 calc R
C4 C 0.4810(6) 0.8762(4) 0.6817(4) 0.0297(14) Uani 1 1 d .
C5 C 0.5317(6) 0.9551(4) 0.6792(4) 0.0350(15) Uani 1 1 d .
H5A H 0.5265 0.9962 0.7179 0.042 Uiso 1 1 calc R
C6 C 0.5900(6) 0.9720(4) 0.6189(3) 0.0302(14) Uani 1 1 d .
H6A H 0.6233 1.0258 0.6152 0.036 Uiso 1 1 calc R
C7 C 0.6572(6) 0.9212(3) 0.4980(3) 0.0255(13) Uani 1 1 d .
C8 C 0.7809(6) 0.9479(4) 0.4022(4) 0.0297(14) Uani 1 1 d .
C9 C 0.8611(6) 0.9698(4) 0.3553(4) 0.0394(16) Uani 1 1 d .
H9A H 0.9093 1.0197 0.3657 0.047 Uiso 1 1 calc R
C10 C 0.8689(6) 0.9173(4) 0.2931(4) 0.0379(16) Uani 1 1 d .
H10A H 0.9222 0.9315 0.2599 0.045 Uiso 1 1 calc R
C11 C 0.7996(6) 0.8441(4) 0.2789(4) 0.0362(15) Uani 1 1 d .
H11A H 0.8062 0.8086 0.2359 0.043 Uiso 1 1 calc R
C12 C 0.7210(6) 0.8215(4) 0.3259(4) 0.0330(15) Uani 1 1 d .
H12A H 0.6743 0.7710 0.3156 0.040 Uiso 1 1 calc R
C13 C 0.7109(6) 0.8735(4) 0.3881(3) 0.0274(13) Uani 1 1 d .
C14 C 0.7276(5) 0.6385(3) 0.5808(3) 0.0228(12) Uani 1 1 d .
C15 C 0.7286(5) 0.7124(3) 0.5373(3) 0.0239(12) Uani 1 1 d .
C16 C 0.8508(5) 0.7471(3) 0.5442(3) 0.0262(12) Uani 1 1 d .
H16A H 0.8570 0.7962 0.5151 0.031 Uiso 1 1 calc R
C17 C 0.9623(6) 0.7097(4) 0.5937(4) 0.0275(13) Uani 1 1 d .
C18 C 0.9571(6) 0.6357(4) 0.6360(3) 0.0287(14) Uani 1 1 d .
H18A H 1.0339 0.6107 0.6689 0.034 Uiso 1 1 calc R
C19 C 0.8397(6) 0.6004(4) 0.6292(4) 0.0289(13) Uani 1 1 d .
H19A H 0.8345 0.5503 0.6571 0.035 Uiso 1 1 calc R
C20 C 0.5997(6) 0.6080(3) 0.5710(3) 0.0232(12) Uani 1 1 d .
C21 C 0.3970(5) 0.5430(3) 0.5715(3) 0.0249(13) Uani 1 1 d .
C22 C 0.2919(6) 0.4992(4) 0.5785(3) 0.0295(14) Uani 1 1 d .
H22A H 0.3027 0.4485 0.6080 0.035 Uiso 1 1 calc R
C23 C 0.1713(6) 0.5302(4) 0.5419(4) 0.0334(15) Uani 1 1 d .
H23A H 0.0977 0.5012 0.5466 0.040 Uiso 1 1 calc R
C24 C 0.1556(6) 0.6037(4) 0.4979(4) 0.0329(14) Uani 1 1 d .
H24A H 0.0712 0.6243 0.4734 0.039 Uiso 1 1 calc R
C25 C 0.2604(6) 0.6475(4) 0.4889(4) 0.0291(13) Uani 1 1 d .
H25A H 0.2490 0.6972 0.4579 0.035 Uiso 1 1 calc R
C26 C 0.3827(5) 0.6165(3) 0.5266(3) 0.0229(12) Uani 1 1 d .
C27 C 0.3057(6) 0.7820(4) 0.3367(4) 0.0288(14) Uani 1 1 d .
C28 C 0.3409(6) 0.7260(4) 0.2854(4) 0.0336(15) Uani 1 1 d .
H28A H 0.2811 0.7180 0.2330 0.040 Uiso 1 1 calc R
C29 C 0.4544(6) 0.6806(4) 0.3025(3) 0.0273(14) Uani 1 1 d .
C30 C 0.1769(6) 0.8252(5) 0.3048(4) 0.0445(18) Uani 1 1 d .
H30A H 0.1082 0.7837 0.2886 0.067 Uiso 1 1 calc R
H30B H 0.1769 0.8592 0.2573 0.067 Uiso 1 1 calc R
H30C H 0.1623 0.8606 0.3477 0.067 Uiso 1 1 calc R
C31 C 0.4773(7) 0.6251(4) 0.2371(4) 0.0399(16) Uani 1 1 d .
H31A H 0.5407 0.6508 0.2141 0.060 Uiso 1 1 calc R
H31B H 0.3962 0.6171 0.1937 0.060 Uiso 1 1 calc R
H31C H 0.5098 0.5714 0.2610 0.060 Uiso 1 1 calc R
C32 C 0.4046(7) 0.9103(5) 0.7962(4) 0.0485(19) Uani 1 1 d .
H32A H 0.4897 0.9214 0.8344 0.073 Uiso 1 1 calc R
H32B H 0.3479 0.8874 0.8260 0.073 Uiso 1 1 calc R
H32C H 0.3678 0.9620 0.7693 0.073 Uiso 1 1 calc R
C33 C 1.0977(6) 0.8074(4) 0.5538(4) 0.0426(17) Uani 1 1 d .
H33A H 1.0586 0.7920 0.4965 0.064 Uiso 1 1 calc R
H33B H 1.1894 0.8193 0.5630 0.064 Uiso 1 1 calc R
H33C H 1.0546 0.8568 0.5665 0.064 Uiso 1 1 calc R

loop_
_atom_site_aniso_label
_atom_site_aniso_U_11
_atom_site_aniso_U_22
_atom_site_aniso_U_33
_atom_site_aniso_U_23
_atom_site_aniso_U_13
_atom_site_aniso_U_12
Ir1 0.02011(13) 0.02091(13) 0.01983(12) -0.00008(10) 0.00504(8) 0.00020(10)
S1 0.0514(11) 0.0279(8) 0.0387(9) -0.0047(7) 0.0197(8) -0.0152(8)
S2 0.0283(8) 0.0244(7) 0.0283(8) 0.0057(6) 0.0070(6) 0.0004(6)
O1 0.022(2) 0.028(2) 0.027(2) 0.0007(18) 0.0047(18) 0.0053(17)
O2 0.026(2) 0.027(2) 0.028(2) 0.0006(17) 0.0079(18) 0.0002(17)
O3 0.056(3) 0.046(3) 0.035(3) -0.009(2) 0.027(2) -0.011(2)
O4 0.018(2) 0.041(3) 0.048(3) 0.000(2) 0.0020(19) -0.007(2)
N1 0.022(3) 0.023(2) 0.024(3) 0.003(2) 0.006(2) 0.001(2)
N2 0.019(3) 0.025(2) 0.021(2) -0.003(2) 0.004(2) -0.003(2)
C1 0.023(3) 0.026(3) 0.022(3) -0.002(2) 0.002(2) 0.003(2)
C2 0.018(3) 0.022(3) 0.025(3) 0.002(2) 0.005(2) 0.003(2)
C3 0.024(3) 0.027(3) 0.030(3) -0.006(3) 0.007(3) -0.003(2)
C4 0.028(3) 0.033(3) 0.027(3) 0.001(3) 0.007(3) 0.003(3)
C5 0.044(4) 0.038(4) 0.021(3) -0.004(3) 0.005(3) 0.004(3)
C6 0.037(4) 0.022(3) 0.026(3) 0.001(3) 0.002(3) -0.002(3)
C7 0.028(3) 0.024(3) 0.022(3) 0.000(2) 0.004(2) -0.003(2)
C8 0.032(4) 0.025(3) 0.033(3) -0.005(3) 0.011(3) -0.008(3)
C9 0.043(4) 0.036(4) 0.043(4) 0.005(3) 0.018(3) -0.009(3)
C10 0.039(4) 0.044(4) 0.035(4) 0.008(3) 0.017(3) -0.007(3)
C11 0.035(4) 0.043(4) 0.031(3) -0.004(3) 0.010(3) 0.000(3)
C12 0.040(4) 0.031(3) 0.027(3) 0.000(3) 0.009(3) -0.009(3)
C13 0.027(3) 0.029(3) 0.024(3) 0.006(3) 0.004(3) 0.001(3)
C14 0.022(3) 0.024(3) 0.023(3) -0.001(2) 0.009(2) 0.001(2)
C15 0.026(3) 0.025(3) 0.024(3) -0.005(2) 0.012(2) 0.002(2)
C16 0.031(3) 0.019(3) 0.029(3) -0.001(3) 0.008(2) 0.000(3)
C17 0.022(3) 0.028(3) 0.030(3) -0.004(3) 0.004(3) 0.000(2)
C18 0.019(3) 0.036(3) 0.028(3) 0.003(3) 0.002(3) 0.003(3)
C19 0.032(4) 0.026(3) 0.031(3) 0.002(3) 0.012(3) 0.001(3)
C20 0.029(3) 0.023(3) 0.019(3) -0.001(2) 0.010(3) -0.001(2)
C21 0.026(3) 0.026(3) 0.025(3) 0.003(2) 0.010(3) -0.005(2)
C22 0.039(4) 0.030(3) 0.021(3) 0.002(3) 0.011(3) -0.002(3)
C23 0.026(3) 0.041(4) 0.034(3) 0.001(3) 0.009(3) -0.013(3)
C24 0.019(3) 0.042(4) 0.035(3) -0.005(3) 0.004(3) -0.003(3)
C25 0.024(3) 0.033(3) 0.031(3) -0.002(3) 0.009(3) -0.001(3)
C26 0.023(3) 0.025(3) 0.020(3) -0.010(2) 0.006(2) -0.003(2)
C27 0.023(3) 0.031(3) 0.030(3) 0.009(3) 0.003(3) -0.002(3)
C28 0.029(3) 0.040(4) 0.026(3) 0.001(3) 0.001(3) 0.007(3)
C29 0.035(4) 0.034(3) 0.013(3) 0.003(2) 0.007(3) -0.009(3)
C30 0.029(4) 0.058(5) 0.039(4) 0.004(4) -0.001(3) 0.011(3)
C31 0.060(5) 0.033(4) 0.029(3) 0.000(3) 0.015(3) 0.005(3)
C32 0.064(5) 0.054(5) 0.035(4) -0.012(4) 0.026(4) 0.004(4)
C33 0.030(4) 0.037(4) 0.063(5) 0.005(4) 0.019(3) -0.009(3)

loop_
_atom_type_symbol
_atom_type_description
_atom_type_scat_dispersion_real
_atom_type_scat_dispersion_imag
_atom_type_scat_source
C C 0.0033 0.0016 'International Tables Vol C Tables 4.2.6.8 and 6.1.1.4'
H H 0.0000 0.0000 'International Tables Vol C Tables 4.2.6.8 and 6.1.1.4'
N N 0.0061 0.0033 'International Tables Vol C Tables 4.2.6.8 and 6.1.1.4'
O O 0.0106 0.0060 'International Tables Vol C Tables 4.2.6.8 and 6.1.1.4'
S S 0.1246 0.1234 'International Tables Vol C Tables 4.2.6.8 and 6.1.1.4'
Ir Ir -1.4442 7.9887 'International Tables Vol C Tables 4.2.6.8 and 6.1.1.4'

loop_
_geom_angle_atom_site_label_1
_geom_angle_atom_site_label_2
_geom_angle_atom_site_label_3
_geom_angle
_geom_angle_site_symmetry_3
C2 Ir1 C15 92.0(2) .
C2 Ir1 N1 80.2(2) .
C15 Ir1 N1 90.2(2) .
C2 Ir1 N2 94.1(2) .
C15 Ir1 N2 80.2(2) .
N1 Ir1 N2 168.73(18) .
C2 Ir1 O1 86.95(18) .
C15 Ir1 O1 178.78(18) .
N1 Ir1 O1 90.22(16) .
N2 Ir1 O1 99.25(17) .
C2 Ir1 O2 174.91(18) .
C15 Ir1 O2 93.04(18) .
N1 Ir1 O2 98.96(16) .
N2 Ir1 O2 87.53(15) .
O1 Ir1 O2 88.03(15) .
C7 S1 C8 89.5(3) .
C20 S2 C21 89.7(3) .
C27 O1 Ir1 125.3(4) .
C29 O2 Ir1 124.3(4) .
C4 O3 C32 118.8(5) .
C17 O4 C33 117.5(5) .
C7 N1 C13 111.8(5) .
C7 N1 Ir1 114.2(4) .
C13 N1 Ir1 132.3(4) .
C20 N2 C26 110.8(5) .
C20 N2 Ir1 113.2(4) .
C26 N2 Ir1 136.0(4) .
C6 C1 C2 121.5(5) .
C6 C1 C7 125.7(5) .
C2 C1 C7 112.8(5) .
C3 C2 C1 116.8(5) .
C3 C2 Ir1 127.8(4) .
C1 C2 Ir1 115.2(4) .
C4 C3 C2 121.1(5) .
C4 C3 H3A 119.5 .
C2 C3 H3A 119.5 .
O3 C4 C3 114.4(5) .
O3 C4 C5 123.8(5) .
C3 C4 C5 121.8(6) .
C6 C5 C4 118.2(6) .
C6 C5 H5A 120.9 .
C4 C5 H5A 120.9 .
C5 C6 C1 120.6(6) .
C5 C6 H6A 119.7 .
C1 C6 H6A 119.7 .
N1 C7 C1 117.2(5) .
N1 C7 S1 115.3(4) .
C1 C7 S1 127.3(4) .
C9 C8 C13 121.1(6) .
C9 C8 S1 128.4(5) .
C13 C8 S1 110.4(4) .
C10 C9 C8 118.6(6) .
C10 C9 H9A 120.7 .
C8 C9 H9A 120.7 .
C9 C10 C11 120.5(6) .
C9 C10 H10A 119.8 .
C11 C10 H10A 119.8 .
C12 C11 C10 121.2(6) .
C12 C11 H11A 119.4 .
C10 C11 H11A 119.4 .
C11 C12 C13 119.3(6) .
C11 C12 H12A 120.4 .
C13 C12 H12A 120.4 .
C12 C13 N1 127.6(5) .
C12 C13 C8 119.3(5) .
N1 C13 C8 113.0(5) .
C19 C14 C15 123.1(5) .
C19 C14 C20 124.2(5) .
C15 C14 C20 112.6(5) .
C14 C15 C16 116.3(5) .
C14 C15 Ir1 115.7(4) .
C16 C15 Ir1 128.0(4) .
C17 C16 C15 120.4(5) .
C17 C16 H16A 119.8 .
C15 C16 H16A 119.8 .
O4 C17 C16 123.6(5) .
O4 C17 C18 115.0(5) .
C16 C17 C18 121.4(5) .
C19 C18 C17 119.1(5) .
C19 C18 H18A 120.4 .
C17 C18 H18A 120.4 .
C18 C19 C14 119.6(5) .
C18 C19 H19A 120.2 .
C14 C19 H19A 120.2 .
N2 C20 C14 118.3(5) .
N2 C20 S2 115.4(4) 1
C14 C20 S2 126.3(4) 1
N2 C20 S2 115.4(4) .
C14 C20 S2 126.3(4) .
C22 C21 C26 121.5(5) .
C22 C21 S2 128.1(5) 1
C26 C21 S2 110.4(4) 1
C22 C21 S2 128.1(5) .
C26 C21 S2 110.4(4) .
C23 C22 C21 118.5(6) .
C23 C22 H22A 120.7 .
C21 C22 H22A 120.7 .
C22 C23 C24 120.6(6) .
C22 C23 H23A 119.7 .
C24 C23 H23A 119.7 .
C25 C24 C23 121.5(6) .
C25 C24 H24A 119.3 .
C23 C24 H24A 119.3 .
C24 C25 C26 117.9(6) .
C24 C25 H25A 121.0 .
C26 C25 H25A 121.0 .
C25 C26 C21 119.9(5) .
C25 C26 N2 126.4(5) .
C21 C26 N2 113.6(5) .
O1 C27 C28 127.7(6) .
O1 C27 C30 114.5(5) .
C28 C27 C30 117.9(5) .
C29 C28 C27 126.9(6) .
C29 C28 H28A 116.6 .
C27 C28 H28A 116.6 .
O2 C29 C28 127.8(5) .
O2 C29 C31 113.2(5) .
C28 C29 C31 119.0(5) .
C27 C30 H30A 109.5 .
C27 C30 H30B 109.5 .
H30A C30 H30B 109.5 .
C27 C30 H30C 109.5 .
H30A C30 H30C 109.5 .
H30B C30 H30C 109.5 .
C29 C31 H31A 109.5 .
C29 C31 H31B 109.5 .
H31A C31 H31B 109.5 .
C29 C31 H31C 109.5 .
H31A C31 H31C 109.5 .
H31B C31 H31C 109.5 .
O3 C32 H32A 109.5 .
O3 C32 H32B 109.5 .
H32A C32 H32B 109.5 .
O3 C32 H32C 109.5 .
H32A C32 H32C 109.5 .
H32B C32 H32C 109.5 .
O4 C33 H33A 109.5 .
O4 C33 H33B 109.5 .
H33A C33 H33B 109.5 .
O4 C33 H33C 109.5 .
H33A C33 H33C 109.5 .
H33B C33 H33C 109.5 .

loop_
_geom_bond_atom_site_label_1
_geom_bond_atom_site_label_2
_geom_bond_distance
_geom_bond_site_symmetry_2
Ir1 C2 1.994(5) .
Ir1 C15 1.998(6) .
Ir1 N1 2.057(5) .
Ir1 N2 2.062(5) .
Ir1 O1 2.138(4) .
Ir1 O2 2.154(4) .
S1 C7 1.720(6) .
S1 C8 1.750(6) .
S2 C20 1.718(6) .
S2 C21 1.742(6) .
O1 C27 1.278(7) .
O2 C29 1.288(7) .
O3 C4 1.376(7) .
O3 C32 1.417(7) .
O4 C17 1.373(7) .
O4 C33 1.420(7) .
N1 C7 1.331(7) .
N1 C13 1.399(7) .
N2 C20 1.338(7) .
N2 C26 1.405(7) .
C1 C6 1.394(8) .
C1 C2 1.423(8) .
C1 C7 1.442(8) .
C2 C3 1.395(8) .
C3 C4 1.389(8) .
C3 H3A 0.9500 .
C4 C5 1.394(9) .
C5 C6 1.386(8) .
C5 H5A 0.9500 .
C6 H6A 0.9500 .
C8 C9 1.392(8) .
C8 C13 1.404(8) .
C9 C10 1.382(9) .
C9 H9A 0.9500 .
C10 C11 1.385(9) .
C10 H10A 0.9500 .
C11 C12 1.382(8) .
C11 H11A 0.9500 .
C12 C13 1.386(8) .
C12 H12A 0.9500 .
C14 C19 1.399(8) .
C14 C15 1.409(8) .
C14 C20 1.437(8) .
C15 C16 1.413(8) .
C16 C17 1.396(8) .
C16 H16A 0.9500 .
C17 C18 1.407(8) .
C18 C19 1.370(8) .
C18 H18A 0.9500 .
C19 H19A 0.9500 .
C20 S2 1.718(6) 1
C21 C22 1.378(8) .
C21 C26 1.397(8) .
C21 S2 1.742(6) 1
C22 C23 1.371(8) .
C22 H22A 0.9500 .
C23 C24 1.389(9) .
C23 H23A 0.9500 .
C24 C25 1.387(8) .
C24 H24A 0.9500 .
C25 C26 1.390(8) .
C25 H25A 0.9500 .
C27 C28 1.389(9) .
C27 C30 1.515(8) .
C28 C29 1.389(8) .
C28 H28A 0.9500 .
C29 C31 1.512(8) .
C30 H30A 0.9800 .
C30 H30B 0.9800 .
C30 H30C 0.9800 .
C31 H31A 0.9800 .
C31 H31B 0.9800 .
C31 H31C 0.9800 .
C32 H32A 0.9800 .
C32 H32B 0.9800 .
C32 H32C 0.9800 .
C33 H33A 0.9800 .
C33 H33B 0.9800 .
C33 H33C 0.9800 .

loop_
_geom_torsion_atom_site_label_1
_geom_torsion_atom_site_label_2
_geom_torsion_atom_site_label_3
_geom_torsion_atom_site_label_4
_geom_torsion
_geom_torsion_site_symmetry_1
_geom_torsion_site_symmetry_4
C2 Ir1 O1 C27 179.2(5) . .
N1 Ir1 O1 C27 99.0(5) . .
N2 Ir1 O1 C27 -87.2(5) . .
O2 Ir1 O1 C27 0.0(4) . .
C15 Ir1 O2 C29 179.6(4) . .
N1 Ir1 O2 C29 -89.7(4) . .
N2 Ir1 O2 C29 99.6(4) . .
O1 Ir1 O2 C29 0.2(4) . .
C2 Ir1 N1 C7 3.8(4) . .
C15 Ir1 N1 C7 -88.2(4) . .
N2 Ir1 N1 C7 -56.7(10) . .
O1 Ir1 N1 C7 90.6(4) . .
O2 Ir1 N1 C7 178.7(4) . .
C2 Ir1 N1 C13 167.1(5) . .
C15 Ir1 N1 C13 75.2(5) . .
N2 Ir1 N1 C13 106.7(9) . .
O1 Ir1 N1 C13 -106.0(5) . .
O2 Ir1 N1 C13 -17.9(5) . .
C2 Ir1 N2 C20 -92.9(4) . .
C15 Ir1 N2 C20 -1.6(4) . .
N1 Ir1 N2 C20 -33.6(10) . .
O1 Ir1 N2 C20 179.6(3) . .
O2 Ir1 N2 C20 92.0(4) . .
C2 Ir1 N2 C26 84.8(5) . .
C15 Ir1 N2 C26 176.1(5) . .
N1 Ir1 N2 C26 144.1(8) . .
O1 Ir1 N2 C26 -2.7(5) . .
O2 Ir1 N2 C26 -90.3(5) . .
C6 C1 C2 C3 -1.2(8) . .
C7 C1 C2 C3 -178.9(5) . .
C6 C1 C2 Ir1 173.5(4) . .
C7 C1 C2 Ir1 -4.2(6) . .
C15 Ir1 C2 C3 -95.6(5) . .
N1 Ir1 C2 C3 174.5(5) . .
N2 Ir1 C2 C3 -15.3(5) . .
O1 Ir1 C2 C3 83.8(5) . .
C15 Ir1 C2 C1 90.3(4) . .
N1 Ir1 C2 C1 0.4(4) . .
N2 Ir1 C2 C1 170.6(4) . .
O1 Ir1 C2 C1 -90.3(4) . .
C1 C2 C3 C4 0.5(8) . .
Ir1 C2 C3 C4 -173.5(4) . .
C32 O3 C4 C3 179.2(6) . .
C32 O3 C4 C5 -2.4(9) . .
C2 C3 C4 O3 178.2(5) . .
C2 C3 C4 C5 -0.3(9) . .
O3 C4 C5 C6 -177.5(6) . .
C3 C4 C5 C6 0.9(9) . .
C4 C5 C6 C1 -1.6(9) . .
C2 C1 C6 C5 1.8(9) . .
C7 C1 C6 C5 179.2(6) . .
C13 N1 C7 C1 -174.1(5) . .
Ir1 N1 C7 C1 -7.3(6) . .
C13 N1 C7 S1 1.0(6) . .
Ir1 N1 C7 S1 167.9(3) . .
C6 C1 C7 N1 -170.0(6) . .
C2 C1 C7 N1 7.6(7) . .
C6 C1 C7 S1 15.5(9) . .
C2 C1 C7 S1 -166.9(4) . .
C8 S1 C7 N1 -1.3(5) . .
C8 S1 C7 C1 173.3(5) . .
C7 S1 C8 C9 -176.4(6) . .
C7 S1 C8 C13 1.2(5) . .
C13 C8 C9 C10 1.1(10) . .
S1 C8 C9 C10 178.4(5) . .
C8 C9 C10 C11 -0.8(10) . .
C9 C10 C11 C12 0.1(10) . .
C10 C11 C12 C13 0.4(10) . .
C11 C12 C13 N1 -177.2(6) . .
C11 C12 C13 C8 -0.1(9) . .
C7 N1 C13 C12 177.2(6) . .
Ir1 N1 C13 C12 13.5(9) . .
C7 N1 C13 C8 -0.1(7) . .
Ir1 N1 C13 C8 -163.7(4) . .
C9 C8 C13 C12 -0.6(9) . .
S1 C8 C13 C12 -178.4(5) . .
C9 C8 C13 N1 176.9(5) . .
S1 C8 C13 N1 -0.9(6) . .
C19 C14 C15 C16 0.4(8) . .
C20 C14 C15 C16 179.4(5) . .
C19 C14 C15 Ir1 -178.9(4) . .
C20 C14 C15 Ir1 0.2(6) . .
C2 Ir1 C15 C14 94.6(4) . .
N1 Ir1 C15 C14 174.8(4) . .
N2 Ir1 C15 C14 0.7(4) . .
O2 Ir1 C15 C14 -86.2(4) . .
C2 Ir1 C15 C16 -84.6(5) . .
N1 Ir1 C15 C16 -4.4(5) . .
N2 Ir1 C15 C16 -178.4(5) . .
O2 Ir1 C15 C16 94.6(5) . .
C14 C15 C16 C17 -1.5(8) . .
Ir1 C15 C16 C17 177.7(4) . .
C33 O4 C17 C16 -10.3(8) . .
C33 O4 C17 C18 169.7(5) . .
C15 C16 C17 O4 -178.2(5) . .
C15 C16 C17 C18 1.7(8) . .
O4 C17 C18 C19 179.2(5) . .
C16 C17 C18 C19 -0.8(9) . .
C17 C18 C19 C14 -0.4(8) . .
C15 C14 C19 C18 0.5(8) . .
C20 C14 C19 C18 -178.4(5) . .
C26 N2 C20 C14 -176.1(5) . .
Ir1 N2 C20 C14 2.2(6) . .
C26 N2 C20 S2 2.5(6) . 1
Ir1 N2 C20 S2 -179.2(2) . 1
C26 N2 C20 S2 2.5(6) . .
Ir1 N2 C20 S2 -179.2(2) . .
C19 C14 C20 N2 177.4(5) . .
C15 C14 C20 N2 -1.6(7) . .
C19 C14 C20 S2 -1.1(8) . 1
C15 C14 C20 S2 179.9(4) . 1
C19 C14 C20 S2 -1.1(8) . .
C15 C14 C20 S2 179.9(4) . .
S2 S2 C20 N2 0.00(16) 1 .
C21 S2 C20 N2 -1.6(4) . .
S2 S2 C20 C14 0.0(2) 1 .
C21 S2 C20 C14 177.0(5) . .
C21 S2 C20 S2 0(100) . 1
S2 S2 C21 C22 0.0(3) 1 .
C20 S2 C21 C22 -179.4(5) . .
S2 S2 C21 C26 0.0(3) 1 .
C20 S2 C21 C26 0.1(4) . .
C20 S2 C21 S2 0(43) . 1
C26 C21 C22 C23 -1.7(8) . .
S2 C21 C22 C23 177.8(5) 1 .
S2 C21 C22 C23 177.8(5) . .
C21 C22 C23 C24 0.9(9) . .
C22 C23 C24 C25 0.5(9) . .
C23 C24 C25 C26 -1.1(9) . .
C24 C25 C26 C21 0.4(8) . .
C24 C25 C26 N2 -179.4(5) . .
C22 C21 C26 C25 1.1(8) . .
S2 C21 C26 C25 -178.5(4) 1 .
S2 C21 C26 C25 -178.5(4) . .
C22 C21 C26 N2 -179.2(5) . .
S2 C21 C26 N2 1.3(6) 1 .
S2 C21 C26 N2 1.3(6) . .
C20 N2 C26 C25 177.3(5) . .
Ir1 N2 C26 C25 -0.4(8) . .
C20 N2 C26 C21 -2.4(6) . .
Ir1 N2 C26 C21 179.8(4) . .
Ir1 O1 C27 C28 -0.2(9) . .
Ir1 O1 C27 C30 -179.6(4) . .
O1 C27 C28 C29 0.2(11) . .
C30 C27 C28 C29 179.6(6) . .
Ir1 O2 C29 C28 -0.3(8) . .
Ir1 O2 C29 C31 177.5(4) . .
C27 C28 C29 O2 0.0(11) . .
C27 C28 C29 C31 -177.7(6) . .
